data_2001132
loop_
_publ_author_name
'Boudin, S.'
'Grandin, A.'
'Borel, M. M.'
'Leclaire, A.'
'Raveau, B.'

_publ_section_title
;
 Redetermination of the \b-Ca~2~P~2~O~7~ structure
;
_journal_issue 12
_journal_name_full 'Acta Crystallographica Section C'
_journal_page_first 2062
_journal_page_last 2064
_journal_paper_doi 10.1107/S0108270193005608
_journal_volume 49
_journal_year 1993
_chemical_formula_moiety 'Ca2 O7 P2'
_chemical_formula_sum 'Ca2 O7 P2'
_chemical_formula_weight 254.1
_space_group_IT_number 76
_symmetry_cell_setting tetragonal
_symmetry_space_group_name_Hall 'P 4w'
_symmetry_space_group_name_H-M 'P 41'
_atom_type_scat_source IntTabIV
_cell_angle_alpha 90.
_cell_angle_beta 90.
_cell_angle_gamma 90.
_cell_formula_units_Z 8
_cell_length_a 6.6858(8)
_cell_length_b 6.6858(8)
_cell_length_c 24.147(3)
_cell_measurement_reflns_used 25
_cell_measurement_temperature 294
_cell_measurement_theta_max 22
_cell_measurement_theta_min 18
_cell_volume 1079.4(4)
_diffrn_measurement_device 'Enraf-Nonius CAD-4'
_diffrn_measurement_method bisect
_diffrn_radiation_type MoK\=\a
_diffrn_radiation_wavelength 0.71073
_diffrn_reflns_limit_h_max 13
_diffrn_reflns_limit_h_min 0
_diffrn_reflns_limit_k_max 13
_diffrn_reflns_limit_k_min 0
_diffrn_reflns_limit_l_max 48
_diffrn_reflns_limit_l_min 0
_diffrn_reflns_number 5017
_diffrn_reflns_theta_max 45
_diffrn_standards_decay_% 0.4
_diffrn_standards_interval_time 50
_diffrn_standards_number 3
_exptl_absorpt_coefficient_mu 2.63
_exptl_absorpt_correction_type none
_exptl_crystal_colour yellow
_exptl_crystal_density_diffrn 3.127
_exptl_crystal_description rectangular
_exptl_crystal_size_max 0.1285
_exptl_crystal_size_mid 0.1028
_exptl_crystal_size_min 0.0514
_refine_diff_density_max 0.7
_refine_diff_density_min -0.7
_refine_ls_extinction_coef 4.62E-8
_refine_ls_extinction_method Zachariasen
_refine_ls_goodness_of_fit_obs 1.001
_refine_ls_number_parameters 198
_refine_ls_number_reflns 1791
_refine_ls_R_factor_obs 0.031
_refine_ls_shift/esd_max 0.004
_refine_ls_structure_factor_coef F
_refine_ls_weighting_scheme F(sin\s/\l)
_refine_ls_wR_factor_obs 0.034
_reflns_number_observed 1791
_reflns_number_total 5017
_reflns_observed_criterion I>3\s(I)
_cod_data_source_file du1046.cif
_cod_data_source_block du1046_structure_1_of_1
_cod_original_sg_symbol_Hall 'P 41'
_cod_database_code 2001132

loop_
_symmetry_equiv_pos_as_xyz
x,y,z
-x,-y,1/2+z
-y,x,1/4+z
y,-x,3/4+z

loop_
_atom_site_label
_atom_site_fract_x
_atom_site_fract_y
_atom_site_fract_z
Ca(1) .1374(2) .2313(2) .000
Ca(2) .1591(2) .5447(2) .24262(5)
Ca(3) .7895(2) .7337(2) .13802(4)
Ca(4) .3627(2) .1054(2) .13548(4)
P(1) .6213(2) .3078(2) .02345(6)
P(2) .8673(2) .2534(2) .12431(5)
P(3) .0463(2) .7148(2) .01863(6)
P(4) .2873(2) .6462(2) .12074(5)
O(1) .4607(6) .1584(6) .0426(2)
O(2) .7727(6) .1984(6) -.0133(2)
O(3) .5303(7) .4921(6) -.0001(2)
O(4) .7395(6) .3776(6) .0789(2)
O(5) .7364(6) .0873(6) .1469(2)
O(6) 1.0519(6) .1769(6) .0953(2)
O(7) .8994(6) .4088(6) .1695(2)
O(8) -.1463(6) .7907(6) .0433(2)
O(9) .1855(6) .8795(6) -.0011(2)
O(10) .0229(6) .5542(6) -.0249(2)
O(11) .1582(6) .5873(6) .0666(2)
O(12) .3450(7) .4526(6) .1474(2)
O(13) .4622(6) .7756(6) .1015(2)
O(14) .1474(6) .7722(6) .1572(2)

loop_
_geom_angle_atom_site_label_1
_geom_angle_atom_site_label_2
_geom_angle_atom_site_label_3
_geom_angle
_geom_angle_publ_flag
O(1) P(1) O(2) 109.0(3) yes
O(1) P(1) O(3) 111.6(3) yes
O(1) P(1) O(4) 106.2(2) yes
O(2) P(1) O(3) 116.4(3) yes
O(2) P(1) O(4) 107.1(2) yes
O(3) P(1) O(4) 106.0(2) yes
O(4) P(2) O(5) 108.3(2) yes
O(4) P(2) O(6) 107.0(2) yes
O(4) P(2) O(7) 102.1(2) yes
O(5) P(2) O(6) 113.0(3) yes
O(5) P(2) O(7) 108.9(2) yes
O(6) P(2) O(7) 116.7(2) yes
O(8) P(3) O(9) 113.8(3) yes
O(8) P(3) O(10) 115.2(3) yes
O(8) P(3) O(11) 106.8(2) yes
O(9) P(3) O(10) 111.1(3) yes
O(9) P(3) O(11) 108.8(2) yes
O(10) P(3) O(11) 99.9(2) yes
O(11) P(4) O(12) 106.0(2) yes
O(11) P(4) O(13) 107.6(2) yes
O(11) P(4) O(14) 105.8(2) yes
O(12) P(4) O(13) 115.1(3) yes
O(12) P(4) O(14) 112.6(2) yes
O(13) P(4) O(14) 109.2(2) yes
P(1) O(4) P(2) 131.9(3) yes
P(3) O(11) P(4) 134.2(3) yes

loop_
_geom_bond_atom_site_label_1
_geom_bond_atom_site_label_2
_geom_bond_site_symmetry_1
_geom_bond_site_symmetry_2
_geom_bond_distance
_geom_bond_publ_flag
P(1) O(1) . . 1.537(5) yes
P(1) O(2) . . 1.533(5) yes
P(1) O(3) . . 1.487(5) yes
P(1) O(4) . . 1.625(4) yes
O(1) O(2) . . 2.499(6) yes
O(1) O(3) . . 2.501(6) yes
O(2) O(3) . . 2.566(6) yes
O(1) O(4) . . 2.529(6) yes
O(2) O(4) . . 2.540(6) yes
O(3) O(4) . . 2.487(6) yes
P(2) O(4) . . 1.619(4) yes
P(2) O(5) . . 1.516(4) yes
P(2) O(6) . . 1.508(4) yes
P(2) O(7) . . 1.522(4) yes
O(4) O(5) . . 2.541(6) yes
O(4) O(6) . . 2.514(6) yes
O(5) O(6) . . 2.521(6) yes
O(4) O(7) . . 2.443(6) yes
O(5) O(7) . . 2.471(6) yes
O(6) O(7) . . 2.579(6) yes
P(3) O(8) . . 1.507(4) yes
P(3) O(9) . . 1.518(5) yes
P(3) O(10) . . 1.511(4) yes
P(3) O(1) . . 1.621(4) yes
O(8) O(9) . . 2.534(6) yes
O(8) O(10) . . 2.548(6) yes
O(9) O(10) . . 2.498(6) yes
O(8) O(11) . . 2.512(6) yes
O(9) O(11) . . 2.554(16) yes
O(10) O(11) . . 2.398(6) yes
P(4) O(11) . . 1.615(4) yes
P(4) O(12) . . 1.497(5) yes
P(4) O(13) . . 1.527(4) yes
P(4) O(14) . . 1.536(4) yes
O(11) O(12) . . 2.486(6) yes
O(11) O(13) . . 2.535(6) yes
O(12) O(13) . . 2.551(6) yes
O(11) O(14) . . 2.514(6) yes
O(12) O(14) . . 2.524(6) yes
O(13) O(14) . . 2.498(6) yes
Ca(1) O(1) . . 2.443(5) yes
Ca(1) O(2) . 1_455 2.469(5) yes
Ca(1) O(5) . 4_564 2.522(4) yes
Ca(1) O(6) . 1_455 2.400(4) yes
Ca(1) O(7) . 4_564 2.799(4) yes
Ca(1) O(9) . 1_545 2.374(5) yes
Ca(1) O(10) . . 2.368(5) yes
Ca(1) O(11) . . 2.876(5) yes
Ca(2) O(1) . 3_555 2.505(4) yes
Ca(2) O(2) . 3_555 2.839(5) yes
Ca(2) O(3) . 3_655 2.340(5) yes
Ca(2) O(7) . 1_455 2.638(4) yes
Ca(2) O(8) . 3_565 2.424(4) yes
Ca(2) O(9) . 3_655 2.421(5) yes
Ca(2) O(12) . . 2.684(5) yes
Ca(2) O(13) . 3_655 2.722(5) yes
Ca(2) O(14) . . 2.564(4) yes
Ca(3) O(2) . 3_655 2.397(5) yes
Ca(3) O(4) . . 2.796(4) yes
Ca(3) O(5) . 1_565 2.400(5) yes
Ca(3) O(7) . . 2.416(4) yes
Ca(3) O(8) . 1_655 2.358(4) yes
Ca(3) O(13) . . 2.376(5) yes
Ca(3) O(14) . 1_655 2.451(4) yes
Ca(4) O(1) . . 2.364(4) yes
Ca(4) O(5) . . 2.516(4) yes
Ca(4) O(6) . 1_455 2.343(5) yes
Ca(4) O(10) . 3_655 2.301(4) yes
Ca(4) O(12) . . 2.342(5) yes
Ca(4) O(13) . 1_545 2.445(5) yes
Ca(4) O(14) . 1_545 2.704(4) yes
P(1) P(2) . . 2.961(2) yes
P(3) P(4) . . 2.981(2) yes
